data_7228522
loop_
_publ_author_name
'Sykes, Nicole Margaret'
'Su, Hong'
'Weber, Edwin'
'Bourne, Susan A.'
'Nassimbeni, Luigi'

_publ_section_title
;
 Selectivity of Aliphatic Alcohols by Host-Guest Chemistry
;
_journal_name_full CrystEngComm
_journal_paper_doi 10.1039/C7CE00736A
_journal_year 2017
_chemical_formula_moiety 'C28 H18 O2'
_chemical_formula_sum 'C28 H18 O2'
_chemical_formula_weight 386.42
_chemical_name_systematic
; 
9,9'-(ethyne-1,2-diyl)-bis(fluoren-9-ol) 
;
_space_group_IT_number 2
_symmetry_cell_setting triclinic
_symmetry_space_group_name_Hall '-P 1'
_symmetry_space_group_name_H-M 'P -1'
_atom_sites_solution_hydrogens geom
_atom_sites_solution_primary direct
_atom_sites_solution_secondary difmap
_audit_creation_method SHELXL-97
_audit_update_record
;
2017-03-25 deposited with the CCDC.
2017-06-19 downloaded from the CCDC.
;
_cell_angle_alpha 94.05(3)
_cell_angle_beta 102.03(3)
_cell_angle_gamma 93.31(3)
_cell_formula_units_Z 3
_cell_length_a 9.7243(19)
_cell_length_b 10.424(2)
_cell_length_c 14.814(3)
_cell_measurement_reflns_used 39652
_cell_measurement_temperature 153(2)
_cell_measurement_theta_max 28.43
_cell_measurement_theta_min 1.41
_cell_volume 1460.9(5)
_computing_cell_refinement 'SAINT-Plus (Bruker, 2004)'
_computing_data_collection 'APEX2 (Bruker, 2005)'
_computing_data_reduction 'SAINT-Plus and XPREP (Bruker 2004)'
_computing_molecular_graphics 'X-seed (Barbour, 1999)'
_computing_publication_material 'SHELXL-97 (Sheldrick, 1997)'
_computing_structure_refinement 'SHELXL-97 (Sheldrick, 1997)'
_computing_structure_solution 'SHELXS-97 (Sheldrick, 1990)'
_diffrn_ambient_temperature 153(2)
_diffrn_measured_fraction_theta_full 0.997
_diffrn_measured_fraction_theta_max 0.997
_diffrn_measurement_device_type 'Bruker Kappa Duo Apex II diffractometer'
_diffrn_measurement_method '1.2\% \f scans and \w scans'
_diffrn_radiation_monochromator graphite
_diffrn_radiation_source 'fine-focus sealed tube'
_diffrn_radiation_type MoK\a
_diffrn_radiation_wavelength 0.71073
_diffrn_reflns_av_R_equivalents 0.0443
_diffrn_reflns_av_sigmaI/netI 0.0306
_diffrn_reflns_limit_h_max 13
_diffrn_reflns_limit_h_min -13
_diffrn_reflns_limit_k_max 13
_diffrn_reflns_limit_k_min -13
_diffrn_reflns_limit_l_max 19
_diffrn_reflns_limit_l_min -19
_diffrn_reflns_number 39652
_diffrn_reflns_theta_full 28.43
_diffrn_reflns_theta_max 28.43
_diffrn_reflns_theta_min 1.41
_exptl_absorpt_coefficient_mu 0.082
_exptl_absorpt_correction_T_max 0.9903
_exptl_absorpt_correction_T_min 0.9712
_exptl_absorpt_correction_type multi-scan
_exptl_absorpt_process_details '(SADABS; Sheldrick, 1996)'
_exptl_crystal_colour colourless
_exptl_crystal_density_diffrn 1.318
_exptl_crystal_density_method 'not measured'
_exptl_crystal_description block
_exptl_crystal_F_000 606
_exptl_crystal_size_max 0.36
_exptl_crystal_size_mid 0.25
_exptl_crystal_size_min 0.12
_refine_diff_density_max 0.335
_refine_diff_density_min -0.271
_refine_diff_density_rms 0.044
_refine_ls_extinction_method none
_refine_ls_goodness_of_fit_ref 1.025
_refine_ls_hydrogen_treatment mixed
_refine_ls_matrix_type full
_refine_ls_number_parameters 418
_refine_ls_number_reflns 7326
_refine_ls_number_restraints 3
_refine_ls_restrained_S_all 1.026
_refine_ls_R_factor_all 0.0516
_refine_ls_R_factor_gt 0.0418
_refine_ls_shift/su_max 0.000
_refine_ls_shift/su_mean 0.000
_refine_ls_structure_factor_coef Fsqd
_refine_ls_weighting_details 'calc w=1/[\s^2^(Fo^2^)+(0.0482P)^2^+0.5020P] where P=(Fo^2^+2Fc^2^)/3'
_refine_ls_weighting_scheme calc
_refine_ls_wR_factor_gt 0.1000
_refine_ls_wR_factor_ref 0.1068
_reflns_number_gt 6144
_reflns_number_total 7326
_reflns_threshold_expression >2sigma(I)
_cod_data_source_file c7ce00736a2.cif
_cod_data_source_block apohostbeta
_cod_depositor_comments
;
The following automatic conversions were performed:

'_symmetry_cell_setting' value 'Triclinic' changed to 'triclinic'
according to
/home/data/users/saulius/crontab/automatic-downloads/rss-feeds/RSC/lib/dictionaries/cif_core.dic
dictionary named 'cif_core.dic' version 2.4.2 from 2011-04-26.

Automatic conversion script
Id: cif_fix_values 4973 2017-02-22 13:04:09Z antanas 
;
_cod_original_sg_symbol_H-M P-1
_cod_database_code 7228522

loop_
_symmetry_equiv_pos_as_xyz
'x, y, z'
'-x, -y, -z'

loop_
_atom_site_label
_atom_site_type_symbol
_atom_site_fract_x
_atom_site_fract_y
_atom_site_fract_z
_atom_site_U_iso_or_equiv
_atom_site_adp_type
_atom_site_occupancy
_atom_site_symmetry_multiplicity
_atom_site_calc_flag
_atom_site_refinement_flags
O13 O -0.16148(9) 0.75437(9) 0.36914(6) 0.02349(19) Uani 1 1 d D
O16 O 0.31940(8) 0.73548(8) 0.24007(6) 0.02028(18) Uani 1 1 d D
H13 H -0.2575(9) 0.7440(18) 0.3820(13) 0.053(5) Uiso 1 1 d D
H41 H 0.4651(11) 0.6967(18) 0.3491(10) 0.055(5) Uiso 1 1 d D
H16 H 0.3871(16) 0.7402(19) 0.1987(11) 0.059(6) Uiso 1 1 d D
O41 O 0.55519(9) 0.71286(8) 0.39571(5) 0.01898(17) Uani 1 1 d D
C1 C -0.23718(12) 0.55451(11) 0.26708(8) 0.0182(2) Uani 1 1 d .
C2 C -0.19324(14) 0.45412(13) 0.31947(9) 0.0251(3) Uani 1 1 d .
H2 H -0.1121 0.4657 0.3685 0.030 Uiso 1 1 calc R
C3 C -0.27128(15) 0.33545(13) 0.29836(10) 0.0316(3) Uani 1 1 d .
H3 H -0.2438 0.2654 0.3341 0.038 Uiso 1 1 calc R
C4 C -0.38829(15) 0.31826(13) 0.22599(11) 0.0333(3) Uani 1 1 d .
H4 H -0.4397 0.2364 0.2126 0.040 Uiso 1 1 calc R
C5 C -0.43158(14) 0.41871(13) 0.17270(9) 0.0280(3) Uani 1 1 d .
H5 H -0.5113 0.4064 0.1227 0.034 Uiso 1 1 calc R
C6 C -0.35537(12) 0.53782(12) 0.19432(8) 0.0199(2) Uani 1 1 d .
C7 C -0.38033(12) 0.66212(12) 0.15515(8) 0.0213(2) Uani 1 1 d .
C8 C -0.48415(13) 0.69552(16) 0.08270(9) 0.0316(3) Uani 1 1 d .
H8 H -0.5514 0.6320 0.0470 0.038 Uiso 1 1 calc R
C9 C -0.48700(15) 0.82424(18) 0.06390(11) 0.0433(4) Uani 1 1 d .
H9 H -0.5577 0.8490 0.0151 0.052 Uiso 1 1 calc R
C10 C -0.38836(17) 0.91675(17) 0.11522(13) 0.0440(4) Uani 1 1 d .
H10 H -0.3937 1.0044 0.1020 0.053 Uiso 1 1 calc R
C11 C -0.28121(15) 0.88330(14) 0.18609(11) 0.0319(3) Uani 1 1 d .
H11 H -0.2121 0.9465 0.2203 0.038 Uiso 1 1 calc R
C12 C -0.27872(12) 0.75553(12) 0.20497(8) 0.0204(2) Uani 1 1 d .
C13 C -0.17424(12) 0.69415(11) 0.27845(8) 0.0175(2) Uani 1 1 d .
C14 C -0.03364(12) 0.69911(11) 0.25464(8) 0.0183(2) Uani 1 1 d .
C15 C 0.07259(12) 0.69517(11) 0.22643(8) 0.0184(2) Uani 1 1 d .
C16 C 0.19107(11) 0.67818(11) 0.17973(8) 0.0169(2) Uani 1 1 d .
C17 C 0.16345(11) 0.73531(11) 0.08597(8) 0.0173(2) Uani 1 1 d .
C18 C 0.14773(12) 0.86259(12) 0.06799(9) 0.0223(2) Uani 1 1 d .
H18 H 0.1501 0.9274 0.1168 0.027 Uiso 1 1 calc R
C19 C 0.12833(13) 0.89334(13) -0.02377(9) 0.0263(3) Uani 1 1 d .
H19 H 0.1178 0.9803 -0.0377 0.032 Uiso 1 1 calc R
C20 C 0.12427(13) 0.79794(14) -0.09480(9) 0.0272(3) Uani 1 1 d .
H20 H 0.1109 0.8206 -0.1569 0.033 Uiso 1 1 calc R
C21 C 0.13933(12) 0.66998(13) -0.07674(8) 0.0230(2) Uani 1 1 d .
H21 H 0.1363 0.6051 -0.1256 0.028 Uiso 1 1 calc R
C22 C 0.15894(11) 0.63906(11) 0.01458(8) 0.0183(2) Uani 1 1 d .
C23 C 0.18119(11) 0.51486(11) 0.05539(8) 0.0188(2) Uani 1 1 d .
C24 C 0.18621(13) 0.39151(12) 0.01440(9) 0.0245(3) Uani 1 1 d .
H24 H 0.1724 0.3761 -0.0509 0.029 Uiso 1 1 calc R
C25 C 0.21188(13) 0.29129(12) 0.07141(10) 0.0293(3) Uani 1 1 d .
H25 H 0.2164 0.2066 0.0445 0.035 Uiso 1 1 calc R
C26 C 0.23109(14) 0.31276(13) 0.16694(11) 0.0302(3) Uani 1 1 d .
H26 H 0.2485 0.2428 0.2045 0.036 Uiso 1 1 calc R
C27 C 0.22499(13) 0.43601(12) 0.20819(9) 0.0246(3) Uani 1 1 d .
H27 H 0.2372 0.4510 0.2735 0.029 Uiso 1 1 calc R
C28 C 0.20072(12) 0.53578(11) 0.15167(8) 0.0183(2) Uani 1 1 d .
C29 C 0.40644(12) 0.77117(10) 0.50492(8) 0.0164(2) Uani 1 1 d .
C30 C 0.26503(12) 0.74861(11) 0.46474(8) 0.0205(2) Uani 1 1 d .
H30 H 0.2321 0.6760 0.4215 0.025 Uiso 1 1 calc R
C31 C 0.17128(13) 0.83465(12) 0.48888(9) 0.0235(3) Uani 1 1 d .
H31 H 0.0736 0.8210 0.4616 0.028 Uiso 1 1 calc R
C32 C 0.22006(13) 0.94031(12) 0.55266(9) 0.0235(3) Uani 1 1 d .
H32 H 0.1552 0.9983 0.5683 0.028 Uiso 1 1 calc R
C33 C 0.36250(13) 0.96214(11) 0.59387(8) 0.0210(2) Uani 1 1 d .
H33 H 0.3952 1.0341 0.6377 0.025 Uiso 1 1 calc R
C34 C 0.45609(12) 0.87669(10) 0.56972(8) 0.0173(2) Uani 1 1 d .
C35 C 0.60954(12) 0.87373(11) 0.60110(8) 0.0176(2) Uani 1 1 d .
C36 C 0.70773(13) 0.95830(12) 0.66164(8) 0.0227(2) Uani 1 1 d .
H36 H 0.6792 1.0327 0.6915 0.027 Uiso 1 1 calc R
C37 C 0.84877(14) 0.93163(13) 0.67755(9) 0.0269(3) Uani 1 1 d .
H37 H 0.9173 0.9894 0.7180 0.032 Uiso 1 1 calc R
C38 C 0.89142(13) 0.82204(13) 0.63536(9) 0.0261(3) Uani 1 1 d .
H38 H 0.9881 0.8048 0.6483 0.031 Uiso 1 1 calc R
C39 C 0.79310(13) 0.73715(12) 0.57411(8) 0.0213(2) Uani 1 1 d .
H39 H 0.8216 0.6620 0.5451 0.026 Uiso 1 1 calc R
C40 C 0.65325(12) 0.76506(10) 0.55675(8) 0.0169(2) Uani 1 1 d .
C41 C 0.52912(12) 0.69546(10) 0.48694(8) 0.0157(2) Uani 1 1 d .
C42 C 0.50888(12) 0.55657(11) 0.49747(8) 0.0178(2) Uani 1 1 d .

loop_
_atom_site_aniso_label
_atom_site_aniso_U_11
_atom_site_aniso_U_22
_atom_site_aniso_U_33
_atom_site_aniso_U_23
_atom_site_aniso_U_13
_atom_site_aniso_U_12
O13 0.0193(4) 0.0326(5) 0.0187(4) -0.0066(3) 0.0080(3) -0.0014(3)
O16 0.0150(4) 0.0283(4) 0.0165(4) -0.0024(3) 0.0032(3) -0.0017(3)
O41 0.0197(4) 0.0227(4) 0.0155(4) 0.0012(3) 0.0063(3) 0.0002(3)
C1 0.0155(5) 0.0224(6) 0.0183(5) 0.0007(4) 0.0075(4) 0.0013(4)
C2 0.0234(6) 0.0298(6) 0.0249(6) 0.0078(5) 0.0081(5) 0.0057(5)
C3 0.0344(7) 0.0256(6) 0.0414(8) 0.0106(6) 0.0195(6) 0.0062(5)
C4 0.0314(7) 0.0248(6) 0.0466(8) -0.0028(6) 0.0192(6) -0.0058(5)
C5 0.0199(6) 0.0339(7) 0.0297(7) -0.0059(5) 0.0085(5) -0.0048(5)
C6 0.0149(5) 0.0269(6) 0.0190(5) -0.0008(4) 0.0075(4) 0.0013(4)
C7 0.0143(5) 0.0340(6) 0.0181(5) 0.0049(5) 0.0076(4) 0.0047(5)
C8 0.0160(6) 0.0582(9) 0.0233(6) 0.0118(6) 0.0066(5) 0.0063(6)
C9 0.0222(7) 0.0733(12) 0.0431(9) 0.0372(8) 0.0126(6) 0.0177(7)
C10 0.0356(8) 0.0481(9) 0.0607(11) 0.0366(8) 0.0237(8) 0.0195(7)
C11 0.0292(7) 0.0290(7) 0.0431(8) 0.0127(6) 0.0165(6) 0.0057(5)
C12 0.0163(5) 0.0264(6) 0.0217(6) 0.0053(5) 0.0091(4) 0.0054(4)
C13 0.0158(5) 0.0215(5) 0.0158(5) -0.0001(4) 0.0053(4) 0.0015(4)
C14 0.0182(5) 0.0210(5) 0.0151(5) -0.0009(4) 0.0028(4) 0.0003(4)
C15 0.0178(5) 0.0219(6) 0.0153(5) -0.0003(4) 0.0038(4) 0.0012(4)
C16 0.0142(5) 0.0209(5) 0.0154(5) -0.0007(4) 0.0038(4) 0.0002(4)
C17 0.0121(5) 0.0238(6) 0.0165(5) 0.0009(4) 0.0045(4) 0.0005(4)
C18 0.0186(6) 0.0240(6) 0.0253(6) 0.0018(5) 0.0069(5) 0.0027(5)
C19 0.0219(6) 0.0287(6) 0.0312(7) 0.0107(5) 0.0086(5) 0.0058(5)
C20 0.0216(6) 0.0425(8) 0.0201(6) 0.0105(5) 0.0068(5) 0.0059(5)
C21 0.0161(5) 0.0358(7) 0.0170(5) -0.0007(5) 0.0044(4) 0.0028(5)
C22 0.0111(5) 0.0256(6) 0.0183(5) -0.0007(4) 0.0046(4) 0.0003(4)
C23 0.0121(5) 0.0239(6) 0.0205(5) -0.0017(4) 0.0057(4) -0.0009(4)
C24 0.0170(6) 0.0264(6) 0.0297(6) -0.0078(5) 0.0088(5) -0.0022(5)
C25 0.0207(6) 0.0201(6) 0.0484(8) -0.0050(5) 0.0137(6) -0.0010(5)
C26 0.0239(6) 0.0233(6) 0.0474(8) 0.0094(6) 0.0144(6) 0.0024(5)
C27 0.0219(6) 0.0269(6) 0.0275(6) 0.0060(5) 0.0099(5) 0.0016(5)
C28 0.0138(5) 0.0205(5) 0.0215(6) 0.0003(4) 0.0068(4) 0.0003(4)
C29 0.0190(5) 0.0153(5) 0.0165(5) 0.0032(4) 0.0066(4) 0.0022(4)
C30 0.0206(6) 0.0213(6) 0.0194(5) 0.0006(4) 0.0044(4) -0.0001(4)
C31 0.0176(6) 0.0295(6) 0.0246(6) 0.0061(5) 0.0051(5) 0.0049(5)
C32 0.0249(6) 0.0214(6) 0.0287(6) 0.0063(5) 0.0123(5) 0.0087(5)
C33 0.0272(6) 0.0147(5) 0.0232(6) 0.0017(4) 0.0100(5) 0.0023(4)
C34 0.0204(5) 0.0145(5) 0.0177(5) 0.0029(4) 0.0059(4) -0.0001(4)
C35 0.0210(6) 0.0162(5) 0.0163(5) 0.0035(4) 0.0052(4) -0.0003(4)
C36 0.0273(6) 0.0188(5) 0.0207(6) -0.0008(4) 0.0045(5) -0.0037(5)
C37 0.0249(6) 0.0307(7) 0.0219(6) 0.0017(5) 0.0009(5) -0.0083(5)
C38 0.0177(6) 0.0375(7) 0.0225(6) 0.0057(5) 0.0024(5) -0.0003(5)
C39 0.0206(6) 0.0241(6) 0.0202(6) 0.0041(4) 0.0057(4) 0.0037(5)
C40 0.0187(5) 0.0161(5) 0.0164(5) 0.0033(4) 0.0048(4) -0.0005(4)
C41 0.0171(5) 0.0146(5) 0.0161(5) 0.0009(4) 0.0055(4) 0.0009(4)
C42 0.0179(5) 0.0180(5) 0.0183(5) 0.0001(4) 0.0055(4) 0.0021(4)

loop_
_atom_type_symbol
_atom_type_description
_atom_type_scat_dispersion_real
_atom_type_scat_dispersion_imag
_atom_type_scat_source
C C 0.0033 0.0016 'International Tables Vol C Tables 4.2.6.8 and 6.1.1.4'
H H 0.0000 0.0000 'International Tables Vol C Tables 4.2.6.8 and 6.1.1.4'
O O 0.0106 0.0060 'International Tables Vol C Tables 4.2.6.8 and 6.1.1.4'

loop_
_geom_angle_atom_site_label_1
_geom_angle_atom_site_label_2
_geom_angle_atom_site_label_3
_geom_angle
_geom_angle_site_symmetry_1
C2 C1 C6 121.22(12) .
C2 C1 C13 128.34(11) .
C6 C1 C13 110.42(10) .
C1 C2 C3 118.13(13) .
C4 C3 C2 120.87(13) .
C3 C4 C5 121.02(13) .
C4 C5 C6 118.36(13) .
C5 C6 C1 120.40(12) .
C5 C6 C7 130.73(12) .
C1 C6 C7 108.80(11) .
C8 C7 C12 120.34(12) .
C8 C7 C6 130.82(13) .
C12 C7 C6 108.83(10) .
C9 C8 C7 118.31(14) .
C10 C9 C8 120.97(13) .
C9 C10 C11 121.02(14) .
C12 C11 C10 117.97(15) .
C11 C12 C7 121.33(12) .
C11 C12 C13 128.36(12) .
C7 C12 C13 110.30(10) .
O13 C13 C14 109.01(10) .
O13 C13 C12 113.17(10) .
C14 C13 C12 109.72(9) .
O13 C13 C1 113.37(9) .
C14 C13 C1 109.84(10) .
C12 C13 C1 101.53(10) .
C15 C14 C13 172.66(12) .
C14 C15 C16 171.47(12) .
O16 C16 C15 108.96(9) .
O16 C16 C28 112.26(10) .
C15 C16 C28 110.65(9) .
O16 C16 C17 111.87(9) .
C15 C16 C17 111.06(10) .
C28 C16 C17 101.93(9) .
C18 C17 C22 121.32(11) .
C18 C17 C16 128.29(11) .
C22 C17 C16 110.37(10) .
C17 C18 C19 118.25(12) .
C20 C19 C18 120.54(12) .
C19 C20 C21 121.18(12) .
C20 C21 C22 118.43(12) .
C21 C22 C17 120.28(11) .
C21 C22 C23 131.07(11) .
C17 C22 C23 108.63(10) .
C24 C23 C28 120.09(12) .
C24 C23 C22 131.09(11) .
C28 C23 C22 108.81(10) .
C25 C24 C23 118.38(12) .
C26 C25 C24 121.22(12) .
C25 C26 C27 120.57(13) .
C28 C27 C26 118.24(12) .
C27 C28 C23 121.50(11) .
C27 C28 C16 128.24(11) .
C23 C28 C16 110.26(10) .
C30 C29 C34 121.29(11) .
C30 C29 C41 128.45(10) .
C34 C29 C41 110.24(10) .
C29 C30 C31 118.61(11) .
C32 C31 C30 120.40(12) .
C33 C32 C31 120.92(11) .
C34 C33 C32 118.75(11) .
C33 C34 C29 120.03(11) .
C33 C34 C35 131.29(11) .
C29 C34 C35 108.69(10) .
C36 C35 C40 120.17(11) .
C36 C35 C34 131.10(11) .
C40 C35 C34 108.72(10) .
C35 C36 C37 118.51(12) .
C38 C37 C36 121.23(12) .
C37 C38 C39 120.41(12) .
C40 C39 C38 118.38(12) .
C39 C40 C35 121.27(11) .
C39 C40 C41 128.43(11) .
C35 C40 C41 110.18(10) .
O41 C41 C42 109.27(9) .
O41 C41 C40 106.90(9) .
C42 C41 C40 114.07(10) .
O41 C41 C29 111.14(9) .
C42 C41 C29 113.28(9) .
C40 C41 C29 101.86(9) .
C42 C42 C41 177.60(16) 2_666

loop_
_geom_bond_atom_site_label_1
_geom_bond_atom_site_label_2
_geom_bond_distance
_geom_bond_site_symmetry_2
O13 C13 1.4201(14) .
O16 C16 1.4445(14) .
O41 C41 1.4477(13) .
C1 C2 1.3814(17) .
C1 C6 1.3953(17) .
C1 C13 1.5300(16) .
C2 C3 1.393(2) .
C3 C4 1.384(2) .
C4 C5 1.388(2) .
C5 C6 1.3899(18) .
C6 C7 1.4690(18) .
C7 C8 1.3907(18) .
C7 C12 1.3973(18) .
C8 C9 1.390(2) .
C9 C10 1.383(3) .
C10 C11 1.395(2) .
C11 C12 1.3806(18) .
C12 C13 1.5295(17) .
C13 C14 1.4805(16) .
C14 C15 1.1941(16) .
C15 C16 1.4751(15) .
C16 C28 1.5264(16) .
C16 C17 1.5284(16) .
C17 C18 1.3823(17) .
C17 C22 1.3973(16) .
C18 C19 1.3958(18) .
C19 C20 1.389(2) .
C20 C21 1.3888(19) .
C21 C22 1.3898(17) .
C22 C23 1.4754(17) .
C23 C24 1.3905(17) .
C23 C28 1.3988(16) .
C24 C25 1.390(2) .
C25 C26 1.389(2) .
C26 C27 1.3930(19) .
C27 C28 1.3811(17) .
C29 C30 1.3792(17) .
C29 C34 1.4002(16) .
C29 C41 1.5259(16) .
C30 C31 1.3959(17) .
C31 C32 1.3915(19) .
C32 C33 1.3908(18) .
C33 C34 1.3907(16) .
C34 C35 1.4703(17) .
C35 C36 1.3882(17) .
C35 C40 1.4008(16) .
C36 C37 1.3902(19) .
C37 C38 1.389(2) .
C38 C39 1.3955(18) .
C39 C40 1.3823(17) .
C40 C41 1.5249(17) .
C41 C42 1.4734(15) .
C42 C42 1.192(2) 2_666

loop_
_geom_torsion_atom_site_label_1
_geom_torsion_atom_site_label_2
_geom_torsion_atom_site_label_3
_geom_torsion_atom_site_label_4
_geom_torsion
_geom_torsion_site_symmetry_4
C6 C1 C2 C3 -0.69(17) .
C13 C1 C2 C3 177.33(11) .
C1 C2 C3 C4 0.96(19) .
C2 C3 C4 C5 -0.3(2) .
C3 C4 C5 C6 -0.7(2) .
C4 C5 C6 C1 0.93(18) .
C4 C5 C6 C7 -175.60(12) .
C2 C1 C6 C5 -0.25(17) .
C13 C1 C6 C5 -178.59(10) .
C2 C1 C6 C7 176.97(10) .
C13 C1 C6 C7 -1.38(12) .
C5 C6 C7 C8 -2.9(2) .
C1 C6 C7 C8 -179.74(12) .
C5 C6 C7 C12 175.85(12) .
C1 C6 C7 C12 -0.98(13) .
C12 C7 C8 C9 -2.43(18) .
C6 C7 C8 C9 176.21(12) .
C7 C8 C9 C10 0.6(2) .
C8 C9 C10 C11 1.4(2) .
C9 C10 C11 C12 -1.6(2) .
C10 C11 C12 C7 -0.23(19) .
C10 C11 C12 C13 -179.74(12) .
C8 C7 C12 C11 2.27(18) .
C6 C7 C12 C11 -176.64(11) .
C8 C7 C12 C13 -178.15(10) .
C6 C7 C12 C13 2.94(12) .
C11 C12 C13 O13 54.17(16) .
C7 C12 C13 O13 -125.38(10) .
C11 C12 C13 C14 -67.82(15) .
C7 C12 C13 C14 112.63(11) .
C11 C12 C13 C1 176.01(12) .
C7 C12 C13 C1 -3.53(11) .
C2 C1 C13 O13 -53.57(16) .
C6 C1 C13 O13 124.63(10) .
C2 C1 C13 C14 68.65(15) .
C6 C1 C13 C14 -113.16(11) .
C2 C1 C13 C12 -175.27(11) .
C6 C1 C13 C12 2.93(11) .
O13 C13 C14 C15 176.0(9) .
C12 C13 C14 C15 -59.5(10) .
C1 C13 C14 C15 51.2(10) .
C13 C14 C15 C16 -2.8(17) .
C14 C15 C16 O16 -173.9(8) .
C14 C15 C16 C28 -50.0(9) .
C14 C15 C16 C17 62.4(9) .
O16 C16 C17 C18 -58.53(15) .
C15 C16 C17 C18 63.46(15) .
C28 C16 C17 C18 -178.66(11) .
O16 C16 C17 C22 119.79(10) .
C15 C16 C17 C22 -118.22(11) .
C28 C16 C17 C22 -0.35(11) .
C22 C17 C18 C19 -0.56(17) .
C16 C17 C18 C19 177.59(11) .
C17 C18 C19 C20 0.35(18) .
C18 C19 C20 C21 -0.02(19) .
C19 C20 C21 C22 -0.11(18) .
C20 C21 C22 C17 -0.10(17) .
C20 C21 C22 C23 -178.35(11) .
C18 C17 C22 C21 0.44(17) .
C16 C17 C22 C21 -178.01(10) .
C18 C17 C22 C23 179.05(10) .
C16 C17 C22 C23 0.60(12) .
C21 C22 C23 C24 -1.5(2) .
C17 C22 C23 C24 -179.93(12) .
C21 C22 C23 C28 177.78(12) .
C17 C22 C23 C28 -0.62(12) .
C28 C23 C24 C25 -0.44(17) .
C22 C23 C24 C25 178.80(11) .
C23 C24 C25 C26 0.49(18) .
C24 C25 C26 C27 0.03(19) .
C25 C26 C27 C28 -0.58(18) .
C26 C27 C28 C23 0.63(17) .
C26 C27 C28 C16 -179.27(11) .
C24 C23 C28 C27 -0.11(17) .
C22 C23 C28 C27 -179.51(10) .
C24 C23 C28 C16 179.80(10) .
C22 C23 C28 C16 0.40(12) .
O16 C16 C28 C27 60.00(15) .
C15 C16 C28 C27 -61.97(15) .
C17 C16 C28 C27 179.86(11) .
O16 C16 C28 C23 -119.91(10) .
C15 C16 C28 C23 118.13(11) .
C17 C16 C28 C23 -0.04(12) .
C34 C29 C30 C31 0.96(17) .
C41 C29 C30 C31 -177.08(10) .
C29 C30 C31 C32 -0.42(18) .
C30 C31 C32 C33 -0.28(18) .
C31 C32 C33 C34 0.43(18) .
C32 C33 C34 C29 0.10(17) .
C32 C33 C34 C35 -179.63(11) .
C30 C29 C34 C33 -0.81(17) .
C41 C29 C34 C33 177.55(10) .
C30 C29 C34 C35 178.98(10) .
C41 C29 C34 C35 -2.66(12) .
C33 C34 C35 C36 -2.9(2) .
C29 C34 C35 C36 177.37(11) .
C33 C34 C35 C40 178.67(11) .
C29 C34 C35 C40 -1.08(12) .
C40 C35 C36 C37 -0.67(17) .
C34 C35 C36 C37 -178.98(11) .
C35 C36 C37 C38 -1.02(18) .
C36 C37 C38 C39 1.35(19) .
C37 C38 C39 C40 0.04(18) .
C38 C39 C40 C35 -1.74(17) .
C38 C39 C40 C41 173.88(11) .
C36 C35 C40 C39 2.08(17) .
C34 C35 C40 C39 -179.26(10) .
C36 C35 C40 C41 -174.26(10) .
C34 C35 C40 C41 4.39(12) .
C39 C40 C41 O41 -64.98(14) .
C35 C40 C41 O41 111.03(10) .
C39 C40 C41 C42 55.93(15) .
C35 C40 C41 C42 -128.06(10) .
C39 C40 C41 C29 178.35(11) .
C35 C40 C41 C29 -5.64(11) .
C30 C29 C41 O41 69.61(14) .
C34 C29 C41 O41 -108.60(10) .
C30 C29 C41 C42 -53.86(15) .
C34 C29 C41 C42 127.93(10) .
C30 C29 C41 C40 -176.82(11) .
C34 C29 C41 C40 4.97(11) .
O41 C41 C42 C42 -23(4) 2_666
C40 C41 C42 C42 -143(4) 2_666
C29 C41 C42 C42 101(4) 2_666
